data_1573724
loop_
_publ_author_name
'Csucker, Joshua'
'Grundmann, Nora'
'Blacque, Olivier'
'Spingler, Bernhard'
'Alberto, Roger'

_publ_section_title
;
 The Role of [Re(\h6-arene)2]+ Substituents on Electro- and Photocatalytic
 Water Reduction with [Co(terpy)2]3+ Catalysts
;
_journal_name_full 'Catalysis Science &amp; Technology'
_journal_paper_doi 10.1039/D4CY01282H
_journal_year 2025
_chemical_formula_moiety 'C54 H44 Co N8 Re2, 4(F6 P)'
_chemical_formula_sum 'C54 H44 Co F24 N8 P4 Re2'
_chemical_formula_weight 1816.18
_space_group_crystal_system monoclinic
_space_group_IT_number 14
_space_group_name_Hall '-P 2ybc'
_space_group_name_H-M_alt 'P 1 21/c 1'
_atom_sites_solution_hydrogens geom
_atom_sites_solution_primary dual
_audit_creation_date 2024-01-17
_audit_creation_method
;
Olex2 1.5
(compiled 2023.08.24 svn.re1ec1418 for OlexSys, GUI svn.r6817)
;
_audit_update_record
;
2024-10-16 deposited with the CCDC.	2025-01-21 downloaded from the CCDC.
;
_cell_angle_alpha 90
_cell_angle_beta 95.1273(16)
_cell_angle_gamma 90
_cell_formula_units_Z 4
_cell_length_a 9.24728(16)
_cell_length_b 27.2919(6)
_cell_length_c 24.3585(4)
_cell_measurement_reflns_used 14877
_cell_measurement_temperature 159.99(10)
_cell_measurement_theta_max 78.2700
_cell_measurement_theta_min 3.2350
_cell_volume 6122.9(2)
_computing_cell_refinement 'CrysAlisPro 1.171.42.74a (Rigaku OD, 2022)'
_computing_data_collection 'CrysAlisPro 1.171.42.74a (Rigaku OD, 2022)'
_computing_data_reduction 'CrysAlisPro 1.171.42.74a (Rigaku OD, 2022)'
_computing_molecular_graphics 'Olex2 1.5 (Dolomanov et al., 2009)'
_computing_publication_material 'Olex2 1.5 (Dolomanov et al., 2009)'
_computing_structure_refinement 'SHELXL 2019/3 (Sheldrick, 2015)'
_computing_structure_solution 'SHELXT  (Sheldrick, 2015)'
_diffrn_ambient_environment N~2~
_diffrn_ambient_temperature 159.99(10)
_diffrn_detector 'Hybrid Pixel Array Detector'
_diffrn_detector_area_resol_mean 10.0000
_diffrn_detector_type HyPix
_diffrn_measured_fraction_theta_full 0.987
_diffrn_measured_fraction_theta_max 0.950
_diffrn_measurement_details
;
List of Runs (angles in degrees, time in seconds):

  # Type    Start    End  Width  t~exp~   \w     \q     \k     \f   Frames
#--------------------------------------------------------------------------
  1  \w    -96.00 -64.00   0.50    6.00    --  -50.79-143.00 -20.00   64
  2  \w    -75.00 -50.00   0.50    6.00    --  -50.79 127.00-135.00   50
  3  \w   -120.00 -80.00   0.50    6.00    --  -50.79-127.00 149.00   80
  4  \w     56.00  94.00   0.50    6.00    --   50.79-127.00 149.00   76
  5  \w     56.00 105.00   0.50    6.00    --   50.79-143.00 -20.00   98
  6  \w   -108.00 -82.00   0.50   24.00    --  -90.00-143.00 -20.00   52
  7  \w    -78.00 -53.00   0.50   24.00    --  -90.00 127.00-135.00   50
  8  \w     84.00 125.00   0.50   24.00    --  111.50-143.00 -20.00   82
  9  \w     77.00 112.00   0.50   24.00    --  111.50-127.00 149.00   70
 10  \w     53.00  79.00   0.50   24.00    --  111.50-143.00 -20.00   52
 11  \w     44.00  72.00   0.50   24.00    --  111.50-127.00 149.00   56
 12  \w    111.00 137.00   0.50   24.00    --  111.50 127.00-135.00   52
 13  \w    -24.00  20.00   0.50    6.00    --  -50.79  19.00-180.00   88
 14  \w    -26.00  21.00   0.50    6.00    --  -50.79  19.00 -90.00   94
 15  \w    -25.00  21.00   0.50    6.00    --  -50.79  19.00 -30.00   92
 16  \w    -70.00 -44.00   0.50    6.00    --  -50.79 143.00  33.00   52
 17  \w     -8.00  26.00   0.50    6.00    --   50.79 -19.00  60.00   68
 18  \w   -135.00 -94.00   0.50   24.00    --  -90.00   0.00   0.00   82
 19  \w    107.00 134.00   0.50   24.00    --  111.50  15.00 150.00   54
 20  \w    122.00 177.00   0.50   24.00    --  111.50  45.00 -30.00  110
 21  \w     41.00  71.00   0.50   24.00    --  111.50 -77.00 120.00   60
 22  \w     42.00 104.00   0.50   24.00    --  111.50 -95.00 -30.00  124
 23  \w     41.00 106.00   0.50   24.00    --  111.50 -95.00 150.00  130
 24  \w    131.00 158.00   0.50   24.00    --  111.50  61.00 150.00   54
 25  \w    122.00 158.00   0.50   24.00    --  111.50  45.00 -60.00   72
 26  \w     65.00  91.00   0.50   24.00    --  111.50 -95.00-180.00   52
 27  \w     66.00 103.00   0.50   24.00    --  111.50 -95.00 -60.00   74
 28  \w     44.00  70.00   0.50   24.00    --  111.50 -61.00   0.00   52
 29  \w     50.00  98.00   0.50   24.00    --  111.50 -77.00   0.00   96
 30  \w     41.00  68.00   0.50   24.00    --  111.50 -61.00 -90.00   54
 31  \w     44.00  70.00   0.50   24.00    --  111.50 -61.00-180.00   52
 32  \w     64.00 117.00   0.50   24.00    --  111.50   0.00 -30.00  106
 33  \w    128.00 163.00   0.50   24.00    --  111.50  61.00-180.00   70
 34  \w     44.00  69.00   0.50   24.00    --  111.50 -61.00 -60.00   50
 35  \w     41.00  70.00   0.50   24.00    --  111.50 -61.00  30.00   58
;
_diffrn_measurement_device 'four-circle diffractometer'
_diffrn_measurement_device_type 'XtaLAB Synergy, Dualflex, HyPix'
_diffrn_measurement_method '\w scans'
_diffrn_orient_matrix_type 'CrysAlisPro convention (1999,Acta A55,543-557)'
_diffrn_orient_matrix_UB_11 -0.0131125000
_diffrn_orient_matrix_UB_12 0.0560606000
_diffrn_orient_matrix_UB_13 -0.0064093000
_diffrn_orient_matrix_UB_21 0.0395337000
_diffrn_orient_matrix_UB_22 0.0062169000
_diffrn_orient_matrix_UB_23 0.0623969000
_diffrn_orient_matrix_UB_31 0.1618569000
_diffrn_orient_matrix_UB_32 0.0030733000
_diffrn_orient_matrix_UB_33 -0.0099157000
_diffrn_radiation_monochromator mirror
_diffrn_radiation_probe x-ray
_diffrn_radiation_type 'Cu K\a'
_diffrn_radiation_wavelength 1.54184
_diffrn_reflns_av_R_equivalents 0.0773
_diffrn_reflns_av_unetI/netI 0.0632
_diffrn_reflns_Laue_measured_fraction_full 0.987
_diffrn_reflns_Laue_measured_fraction_max 0.950
_diffrn_reflns_limit_h_max 11
_diffrn_reflns_limit_h_min -6
_diffrn_reflns_limit_k_max 34
_diffrn_reflns_limit_k_min -34
_diffrn_reflns_limit_l_max 30
_diffrn_reflns_limit_l_min -31
_diffrn_reflns_number 50273
_diffrn_reflns_point_group_measured_fraction_full 0.987
_diffrn_reflns_point_group_measured_fraction_max 0.950
_diffrn_reflns_theta_full 67.684
_diffrn_reflns_theta_max 80.307
_diffrn_reflns_theta_min 2.437
_diffrn_source 'micro-focus sealed X-ray tube'
_diffrn_source_type 'PhotonJet (Cu) X-ray Source'
_exptl_absorpt_coefficient_mu 11.729
_exptl_absorpt_correction_T_max 1.00000
_exptl_absorpt_correction_T_min 0.52595
_exptl_absorpt_correction_type multi-scan
_exptl_absorpt_process_details
;
CrysAlisPro 1.171.42.74a (Rigaku Oxford Diffraction, 2022)
Empirical absorption correction using spherical harmonics,
implemented in SCALE3 ABSPACK scaling algorithm.
;
_exptl_crystal_colour red
_exptl_crystal_colour_primary red
_exptl_crystal_density_diffrn 1.970
_exptl_crystal_description needle
_exptl_crystal_F_000 3508
_exptl_crystal_size_max 0.096
_exptl_crystal_size_mid 0.031
_exptl_crystal_size_min 0.011
_refine_diff_density_max 1.698
_refine_diff_density_min -2.803
_refine_diff_density_rms 0.164
_refine_ls_extinction_method none
_refine_ls_goodness_of_fit_ref 1.048
_refine_ls_hydrogen_treatment constr
_refine_ls_matrix_type full
_refine_ls_number_parameters 838
_refine_ls_number_reflns 12738
_refine_ls_number_restraints 0
_refine_ls_restrained_S_all 1.048
_refine_ls_R_factor_all 0.0835
_refine_ls_R_factor_gt 0.0592
_refine_ls_shift/su_max 0.004
_refine_ls_shift/su_mean 0.000
_refine_ls_structure_factor_coef Fsqd
_refine_ls_weighting_details 'w=1/[\s^2^(Fo^2^)+(0.0936P)^2^+9.6208P] where P=(Fo^2^+2Fc^2^)/3'
_refine_ls_weighting_scheme calc
_refine_ls_wR_factor_gt 0.1528
_refine_ls_wR_factor_ref 0.1649
_reflns_Friedel_coverage 0.000
_reflns_number_gt 9167
_reflns_number_total 12738
_reflns_threshold_expression 'I > 2\s(I)'
_cod_data_source_file d4cy01282h2.cif
_cod_data_source_block '[4](PF6)4'
_cod_database_code 1573724
_shelx_shelxl_version_number 2019/3
_chemical_oxdiff_formula 'C54 H44 Co F24 N8 P4 Re2'
_shelx_space_group_comment
;
The symmetry employed for this shelxl refinement is uniquely defined
by the following loop, which should always be used as a source of
symmetry information in preference to the above space-group names.
They are only intended as comments.
;
_shelx_estimated_absorpt_t_max 0.882
_shelx_estimated_absorpt_t_min 0.399
_olex2_refinement_description
;
1. Fixed Uiso
 At 1.2 times of:
  All C(H) groups, All N(H) groups
2.a Aromatic/amide H refined with riding coordinates:
 N1(H1), N8(H8), C1(H1A), C2(H2), C3(H3), C4(H4), C5(H5), C6(H6), C8(H8A),
 C9(H9), C10(H10), C11(H11), C12(H12), C14(H14), C17(H17), C19(H19), C20(H20),
 C21(H21), C22(H22), C24(H24), C25(H25), C26(H26), C27(H27), C28(H28), C29(H29),
  C30(H30), C31(H31), C34(H34), C36(H36), C39(H39), C40(H40), C41(H41),
 C42(H42), C44(H44), C45(H45), C46(H46), C47(H47), C48(H48), C49(H49), C50(H50),
  C51(H51), C52(H52), C53(H53), C54(H54)
;
_platon_squeeze_void_probe_radius 1.20
_olex2_submission_special_instructions 'No special instructions were received'
_oxdiff_exptl_absorpt_empirical_details
;
Empirical correction (ABSPACK) includes:
- Absorption correction using spherical harmonics
- Frame scaling
;
_oxdiff_exptl_absorpt_empirical_full_max 2.127
_oxdiff_exptl_absorpt_empirical_full_min 0.512

loop_
_space_group_symop_operation_xyz
'x, y, z'
'-x, y+1/2, -z+1/2'
'-x, -y, -z'
'x, -y-1/2, z-1/2'

loop_
_atom_site_label
_atom_site_type_symbol
_atom_site_fract_x
_atom_site_fract_y
_atom_site_fract_z
_atom_site_U_iso_or_equiv
_atom_site_adp_type
_atom_site_occupancy
_atom_site_site_symmetry_order
_atom_site_calc_flag
_atom_site_refinement_flags_posn
_atom_site_refinement_flags_adp
_atom_site_refinement_flags_occupancy
_atom_site_disorder_assembly
_atom_site_disorder_group
Re1 Re 0.66930(4) 0.35560(2) 1.11513(2) 0.04469(12) Uani 1 1 d . . . . .
Re2 Re 0.58776(3) 0.32359(2) 0.40882(2) 0.03928(11) Uani 1 1 d . . . . .
Co1 Co 0.42284(12) 0.37321(5) 0.75343(5) 0.0362(3) Uani 1 1 d . . . . .
P1 P 0.2268(3) 0.47864(12) 1.07748(14) 0.0700(8) Uani 1 1 d . . . . .
P2 P 0.9131(2) 0.36468(11) 0.58752(10) 0.0584(6) Uani 1 1 d . . . . .
P3 P 0.1606(2) 0.20679(9) 0.47148(8) 0.0455(5) Uani 1 1 d . . . . .
P4 P -0.0285(2) 0.40701(11) 0.29494(10) 0.0560(6) Uani 1 1 d . . . . .
F1 F 0.3001(14) 0.4928(4) 1.0252(4) 0.138(4) Uani 1 1 d . . . . .
F2 F 0.0841(10) 0.4616(4) 1.0506(6) 0.162(5) Uani 1 1 d . . . . .
F3 F 0.1661(10) 0.5322(3) 1.0804(6) 0.153(5) Uani 1 1 d . . . . .
F4 F 0.1733(13) 0.4607(4) 1.1359(4) 0.132(4) Uani 1 1 d . . . . .
F5 F 0.3708(11) 0.4952(4) 1.1115(4) 0.129(3) Uani 1 1 d . . . . .
F6 F 0.2929(8) 0.4247(3) 1.0735(3) 0.091(2) Uani 1 1 d . . . . .
F7 F 0.8430(7) 0.3906(3) 0.6374(3) 0.094(2) Uani 1 1 d . . . . .
F8 F 1.0551(6) 0.3976(3) 0.5980(3) 0.0792(19) Uani 1 1 d . . . . .
F9 F 0.9853(7) 0.3253(3) 0.6290(3) 0.092(2) Uani 1 1 d . . . . .
F10 F 0.9807(8) 0.3384(3) 0.5382(3) 0.095(2) Uani 1 1 d . . . . .
F11 F 0.8413(7) 0.4046(3) 0.5467(3) 0.096(2) Uani 1 1 d . . . . .
F12 F 0.7686(6) 0.3315(3) 0.5774(3) 0.0717(16) Uani 1 1 d . . . . .
F13 F 0.1354(6) 0.2194(3) 0.5342(2) 0.0695(16) Uani 1 1 d . . . . .
F14 F -0.0073(5) 0.1984(2) 0.4582(2) 0.0616(14) Uani 1 1 d . . . . .
F15 F 0.1423(7) 0.2639(3) 0.4558(3) 0.0800(19) Uani 1 1 d . . . . .
F16 F 0.1881(7) 0.1950(3) 0.4095(2) 0.0783(18) Uani 1 1 d . . . . .
F17 F 0.3294(6) 0.2174(3) 0.4861(3) 0.092(2) Uani 1 1 d . . . . .
F18 F 0.1820(8) 0.1516(3) 0.4877(3) 0.0771(18) Uani 1 1 d . . . . .
F19 F -0.0925(12) 0.3945(4) 0.3507(4) 0.126(3) Uani 1 1 d . . . . .
F20 F 0.0112(7) 0.4596(3) 0.3189(3) 0.087(2) Uani 1 1 d . . . . .
F21 F 0.1258(8) 0.3896(3) 0.3115(5) 0.139(4) Uani 1 1 d . . . . .
F22 F 0.0120(11) 0.4250(4) 0.2382(3) 0.124(3) Uani 1 1 d . . . . .
F23 F -0.0721(7) 0.3543(3) 0.2696(3) 0.086(2) Uani 1 1 d . . . . .
F24 F -0.1913(8) 0.4264(4) 0.2763(4) 0.121(3) Uani 1 1 d . . . . .
N1 N 0.5300(7) 0.4112(3) 0.9996(3) 0.0470(17) Uani 1 1 d . . . . .
H1 H 0.455341 0.424598 1.013949 0.056 Uiso 1 1 calc R U . . .
N2 N 0.6319(7) 0.3463(2) 0.7689(2) 0.0392(14) Uani 1 1 d . . . . .
N3 N 0.4551(6) 0.3842(3) 0.8324(3) 0.0377(14) Uani 1 1 d . . . . .
N4 N 0.2300(7) 0.4053(3) 0.7701(3) 0.0410(15) Uani 1 1 d . . . . .
N5 N 0.3143(6) 0.3024(3) 0.7455(3) 0.0409(15) Uani 1 1 d . . . . .
N6 N 0.4002(7) 0.3631(3) 0.6729(3) 0.0400(14) Uani 1 1 d . . . . .
N7 N 0.5114(7) 0.4392(3) 0.7235(3) 0.0421(15) Uani 1 1 d . . . . .
N8 N 0.3471(7) 0.3412(3) 0.5036(3) 0.0467(17) Uani 1 1 d . . . . .
H8 H 0.277203 0.320530 0.492885 0.056 Uiso 1 1 calc R U . . .
C1 C 0.4466(11) 0.3291(5) 1.1164(4) 0.063(3) Uani 1 1 d . . . . .
H1A H 0.365218 0.337466 1.091601 0.076 Uiso 1 1 calc R U . . .
C2 C 0.4795(11) 0.3568(5) 1.1635(4) 0.066(3) Uani 1 1 d . . . . .
H2 H 0.418971 0.383597 1.171325 0.079 Uiso 1 1 calc R U . . .
C3 C 0.6026(12) 0.3455(5) 1.2000(3) 0.064(3) Uani 1 1 d . . . . .
H3 H 0.624203 0.364383 1.232478 0.077 Uiso 1 1 calc R U . . .
C4 C 0.6925(13) 0.3064(4) 1.1881(4) 0.066(3) Uani 1 1 d . . . . .
H4 H 0.776996 0.299518 1.211935 0.080 Uiso 1 1 calc R U . . .
C5 C 0.6592(14) 0.2777(4) 1.1419(4) 0.068(3) Uani 1 1 d . . . . .
H5 H 0.719475 0.250732 1.134370 0.081 Uiso 1 1 calc R U . . .
C6 C 0.5330(15) 0.2889(5) 1.1053(4) 0.079(4) Uani 1 1 d . . . . .
H6 H 0.508360 0.269101 1.073748 0.095 Uiso 1 1 calc R U . . .
C7 C 0.6521(8) 0.4020(3) 1.0366(3) 0.0392(17) Uani 1 1 d . . . . .
C8 C 0.6726(9) 0.4331(3) 1.0831(3) 0.047(2) Uani 1 1 d . . . . .
H8A H 0.605748 0.458749 1.088194 0.057 Uiso 1 1 calc R U . . .
C9 C 0.7948(9) 0.4255(3) 1.1223(4) 0.051(2) Uani 1 1 d . . . . .
H9 H 0.810665 0.446531 1.153393 0.061 Uiso 1 1 calc R U . . .
C10 C 0.8910(9) 0.3870(4) 1.1148(4) 0.053(2) Uani 1 1 d . . . . .
H10 H 0.971841 0.382198 1.141183 0.064 Uiso 1 1 calc R U . . .
C11 C 0.8715(10) 0.3560(4) 1.0703(4) 0.053(2) Uani 1 1 d . . . . .
H11 H 0.939216 0.330655 1.065157 0.063 Uiso 1 1 calc R U . . .
C12 C 0.7463(10) 0.3630(3) 1.0318(3) 0.047(2) Uani 1 1 d . . . . .
H12 H 0.727497 0.340324 1.002443 0.057 Uiso 1 1 calc R U . . .
C13 C 0.5118(8) 0.4022(3) 0.9445(3) 0.0391(17) Uani 1 1 d . . . . .
C14 C 0.6193(8) 0.3838(3) 0.9137(3) 0.0411(17) Uani 1 1 d . . . . .
H14 H 0.714363 0.378154 0.930654 0.049 Uiso 1 1 calc R U . . .
C15 C 0.5875(8) 0.3739(3) 0.8589(3) 0.0369(16) Uani 1 1 d . . . . .
C16 C 0.3525(7) 0.4046(3) 0.8602(3) 0.0363(16) Uani 1 1 d . . . . .
C17 C 0.3744(8) 0.4135(3) 0.9161(3) 0.0387(16) Uani 1 1 d . . . . .
H17 H 0.298978 0.426982 0.935455 0.046 Uiso 1 1 calc R U . . .
C18 C 0.6877(8) 0.3525(3) 0.8224(3) 0.0410(18) Uani 1 1 d . . . . .
C19 C 0.8281(8) 0.3388(4) 0.8399(4) 0.050(2) Uani 1 1 d . . . . .
H19 H 0.864635 0.343132 0.877327 0.060 Uiso 1 1 calc R U . . .
C20 C 0.9149(10) 0.3186(4) 0.8023(4) 0.062(3) Uani 1 1 d . . . . .
H20 H 1.011838 0.309126 0.813657 0.074 Uiso 1 1 calc R U . . .
C21 C 0.8602(10) 0.3123(4) 0.7484(4) 0.059(2) Uani 1 1 d . . . . .
H21 H 0.918297 0.298451 0.722106 0.070 Uiso 1 1 calc R U . . .
C22 C 0.7174(9) 0.3267(3) 0.7331(4) 0.0481(19) Uani 1 1 d . . . . .
H22 H 0.679410 0.322459 0.695857 0.058 Uiso 1 1 calc R U . . .
C23 C 0.2209(8) 0.4168(3) 0.8242(3) 0.0415(17) Uani 1 1 d . . . . .
C24 C 0.0994(9) 0.4393(3) 0.8413(4) 0.053(2) Uani 1 1 d . . . . .
H24 H 0.093301 0.446417 0.879223 0.064 Uiso 1 1 calc R U . . .
C25 C -0.0149(10) 0.4515(4) 0.8023(5) 0.062(3) Uani 1 1 d . . . . .
H25 H -0.097805 0.468266 0.813146 0.075 Uiso 1 1 calc R U . . .
C26 C -0.0058(10) 0.4392(4) 0.7486(4) 0.064(3) Uani 1 1 d . . . . .
H26 H -0.083380 0.446457 0.721567 0.077 Uiso 1 1 calc R U . . .
C27 C 0.1189(9) 0.4156(4) 0.7337(4) 0.054(2) Uani 1 1 d . . . . .
H27 H 0.124319 0.406626 0.696256 0.065 Uiso 1 1 calc R U . . .
C28 C 0.2697(8) 0.2733(4) 0.7848(3) 0.048(2) Uani 1 1 d . . . . .
H28 H 0.288426 0.283495 0.822096 0.058 Uiso 1 1 calc R U . . .
C29 C 0.1987(10) 0.2297(4) 0.7747(4) 0.052(2) Uani 1 1 d . . . . .
H29 H 0.171437 0.209911 0.804082 0.063 Uiso 1 1 calc R U . . .
C30 C 0.1677(10) 0.2153(4) 0.7203(4) 0.051(2) Uani 1 1 d . . . . .
H30 H 0.118378 0.185404 0.711669 0.062 Uiso 1 1 calc R U . . .
C31 C 0.2098(8) 0.2452(3) 0.6789(4) 0.0449(18) Uani 1 1 d . . . . .
H31 H 0.189077 0.236019 0.641378 0.054 Uiso 1 1 calc R U . . .
C32 C 0.2820(8) 0.2884(3) 0.6923(3) 0.0361(16) Uani 1 1 d . . . . .
C33 C 0.3323(8) 0.3228(3) 0.6512(3) 0.0400(17) Uani 1 1 d . . . . .
C34 C 0.3167(8) 0.3153(3) 0.5944(3) 0.0423(18) Uani 1 1 d . . . . .
H34 H 0.271050 0.286443 0.579623 0.051 Uiso 1 1 calc R U . . .
C35 C 0.3678(8) 0.3499(3) 0.5600(3) 0.0416(18) Uani 1 1 d . . . . .
C36 C 0.4332(8) 0.3929(3) 0.5821(3) 0.0424(18) Uani 1 1 d . . . . .
H36 H 0.466020 0.417853 0.559036 0.051 Uiso 1 1 calc R U . . .
C37 C 0.4482(7) 0.3972(3) 0.6401(3) 0.0365(16) Uani 1 1 d . . . . .
C38 C 0.5199(8) 0.4401(3) 0.6687(3) 0.0407(17) Uani 1 1 d . . . . .
C39 C 0.5941(9) 0.4757(3) 0.6436(4) 0.049(2) Uani 1 1 d . . . . .
H39 H 0.597986 0.475121 0.604759 0.059 Uiso 1 1 calc R U . . .
C40 C 0.6632(9) 0.5124(3) 0.6744(4) 0.051(2) Uani 1 1 d . . . . .
H40 H 0.716672 0.537061 0.657504 0.062 Uiso 1 1 calc R U . . .
C41 C 0.6528(10) 0.5126(3) 0.7313(4) 0.054(2) Uani 1 1 d . . . . .
H41 H 0.697224 0.537748 0.753906 0.065 Uiso 1 1 calc R U . . .
C42 C 0.5769(9) 0.4755(3) 0.7538(4) 0.0469(19) Uani 1 1 d . . . . .
H42 H 0.570355 0.475375 0.792526 0.056 Uiso 1 1 calc R U . . .
C43 C 0.4225(8) 0.3609(3) 0.4620(3) 0.0421(18) Uani 1 1 d . . . . .
C44 C 0.3626(8) 0.3542(3) 0.4065(3) 0.0438(19) Uani 1 1 d . . . . .
H44 H 0.274556 0.336532 0.399181 0.053 Uiso 1 1 calc R U . . .
C45 C 0.4334(8) 0.3737(3) 0.3622(3) 0.045(2) Uani 1 1 d . . . . .
H45 H 0.391675 0.369889 0.325385 0.055 Uiso 1 1 calc R U . . .
C46 C 0.5643(9) 0.3985(3) 0.3728(4) 0.0465(19) Uani 1 1 d . . . . .
H46 H 0.610393 0.412946 0.343390 0.056 Uiso 1 1 calc R U . . .
C47 C 0.6291(8) 0.4022(3) 0.4282(4) 0.0434(18) Uani 1 1 d . . . . .
H47 H 0.720070 0.418166 0.435342 0.052 Uiso 1 1 calc R U . . .
C48 C 0.5617(8) 0.3829(3) 0.4711(3) 0.0426(18) Uani 1 1 d . . . . .
H48 H 0.608585 0.384255 0.507407 0.051 Uiso 1 1 calc R U . . .
C49 C 0.6242(10) 0.2509(3) 0.4485(4) 0.049(2) Uani 1 1 d . . . . .
H49 H 0.583387 0.238777 0.480305 0.059 Uiso 1 1 calc R U . . .
C50 C 0.5516(9) 0.2433(3) 0.3955(4) 0.050(2) Uani 1 1 d . . . . .
H50 H 0.463683 0.225101 0.391603 0.060 Uiso 1 1 calc R U . . .
C51 C 0.6080(10) 0.2622(3) 0.3496(4) 0.051(2) Uani 1 1 d . . . . .
H51 H 0.559044 0.256642 0.314180 0.062 Uiso 1 1 calc R U . . .
C52 C 0.7371(10) 0.2895(4) 0.3544(4) 0.054(2) Uani 1 1 d . . . . .
H52 H 0.772200 0.303692 0.322563 0.065 Uiso 1 1 calc R U . . .
C53 C 0.8149(9) 0.2961(4) 0.4064(4) 0.055(2) Uani 1 1 d . . . . .
H53 H 0.904486 0.313359 0.409613 0.066 Uiso 1 1 calc R U . . .
C54 C 0.7564(9) 0.2764(3) 0.4540(4) 0.052(2) Uani 1 1 d . . . . .
H54 H 0.807100 0.280469 0.489382 0.062 Uiso 1 1 calc R U . . .

loop_
_atom_site_aniso_label
_atom_site_aniso_U_11
_atom_site_aniso_U_22
_atom_site_aniso_U_33
_atom_site_aniso_U_23
_atom_site_aniso_U_13
_atom_site_aniso_U_12
Re1 0.0495(2) 0.0567(2) 0.02605(17) 0.00199(15) -0.00702(13) -0.01364(16)
Re2 0.03455(18) 0.0500(2) 0.03190(17) 0.00259(14) -0.00453(12) 0.00384(14)
Co1 0.0336(6) 0.0484(8) 0.0254(5) -0.0050(5) -0.0048(4) 0.0046(5)
P1 0.0588(14) 0.0707(18) 0.083(2) -0.0249(15) 0.0217(13) -0.0112(13)
P2 0.0457(12) 0.0868(19) 0.0401(11) -0.0011(11) -0.0103(9) 0.0073(11)
P3 0.0383(10) 0.0606(14) 0.0363(10) 0.0035(9) -0.0041(8) 0.0016(9)
P4 0.0477(12) 0.0753(17) 0.0434(11) -0.0021(11) -0.0057(9) -0.0172(11)
F1 0.213(11) 0.115(8) 0.095(6) 0.014(6) 0.076(7) -0.010(7)
F2 0.082(6) 0.145(9) 0.247(14) 0.062(9) -0.055(7) -0.043(6)
F3 0.097(6) 0.083(6) 0.289(16) -0.037(8) 0.067(8) 0.000(5)
F4 0.186(10) 0.123(8) 0.096(6) -0.029(6) 0.066(6) -0.030(7)
F5 0.138(7) 0.115(7) 0.127(8) -0.012(6) -0.033(6) -0.029(6)
F6 0.104(5) 0.081(5) 0.092(5) -0.017(4) 0.032(4) -0.005(4)
F7 0.069(4) 0.130(7) 0.080(5) -0.033(5) 0.002(3) 0.020(4)
F8 0.055(3) 0.117(6) 0.061(4) -0.014(4) -0.018(3) -0.007(3)
F9 0.070(4) 0.133(7) 0.072(4) 0.029(4) -0.006(3) 0.033(4)
F10 0.081(4) 0.138(7) 0.068(4) -0.040(4) 0.020(3) -0.020(4)
F11 0.073(4) 0.108(6) 0.099(5) 0.035(4) -0.042(4) -0.015(4)
F12 0.053(3) 0.090(5) 0.070(4) 0.010(3) -0.005(3) -0.002(3)
F13 0.067(3) 0.093(5) 0.049(3) -0.014(3) 0.003(2) -0.022(3)
F14 0.043(3) 0.078(4) 0.061(3) -0.006(3) -0.014(2) -0.003(2)
F15 0.079(4) 0.069(4) 0.086(5) 0.014(3) -0.021(3) -0.008(3)
F16 0.089(4) 0.106(5) 0.042(3) 0.000(3) 0.014(3) 0.003(4)
F17 0.042(3) 0.163(8) 0.069(4) 0.031(4) -0.011(3) -0.006(4)
F18 0.100(5) 0.071(4) 0.060(4) 0.016(3) 0.006(3) 0.025(3)
F19 0.170(9) 0.129(8) 0.085(6) -0.008(5) 0.044(6) -0.056(7)
F20 0.077(4) 0.085(5) 0.096(5) -0.016(4) 0.001(4) -0.020(4)
F21 0.077(5) 0.078(5) 0.245(12) -0.023(6) -0.083(6) 0.011(4)
F22 0.164(8) 0.154(9) 0.052(4) 0.011(5) 0.005(5) -0.055(7)
F23 0.057(3) 0.087(5) 0.112(6) -0.030(4) -0.001(3) -0.022(3)
F24 0.073(5) 0.132(8) 0.153(9) -0.037(7) -0.016(5) 0.000(5)
N1 0.046(4) 0.066(5) 0.028(3) -0.007(3) -0.002(3) 0.005(3)
N2 0.041(3) 0.048(4) 0.027(3) -0.004(3) -0.002(2) 0.007(3)
N3 0.036(3) 0.044(4) 0.031(3) -0.001(3) -0.005(2) 0.001(3)
N4 0.035(3) 0.051(4) 0.034(3) 0.003(3) -0.010(2) 0.006(3)
N5 0.029(3) 0.059(4) 0.034(3) -0.003(3) -0.001(2) 0.009(3)
N6 0.041(3) 0.051(4) 0.028(3) -0.002(3) 0.002(2) 0.006(3)
N7 0.044(3) 0.048(4) 0.033(3) -0.002(3) -0.004(3) 0.011(3)
N8 0.044(4) 0.065(5) 0.029(3) -0.002(3) -0.006(3) -0.008(3)
C1 0.061(6) 0.087(8) 0.040(5) 0.008(5) -0.009(4) -0.036(6)
C2 0.053(5) 0.097(9) 0.049(5) 0.008(5) 0.015(4) -0.018(5)
C3 0.080(7) 0.090(8) 0.023(4) 0.003(4) 0.008(4) -0.032(6)
C4 0.096(7) 0.075(7) 0.025(4) 0.022(4) -0.007(4) -0.022(6)
C5 0.107(8) 0.049(6) 0.047(5) 0.015(4) 0.003(5) -0.008(5)
C6 0.117(9) 0.065(7) 0.052(6) 0.002(5) -0.019(6) -0.067(7)
C7 0.048(4) 0.051(5) 0.018(3) 0.010(3) 0.001(3) -0.005(3)
C8 0.056(5) 0.057(5) 0.028(4) 0.010(4) -0.004(3) -0.012(4)
C9 0.056(5) 0.045(5) 0.050(5) -0.009(4) -0.010(4) -0.028(4)
C10 0.041(4) 0.071(6) 0.046(5) 0.011(4) -0.009(3) -0.015(4)
C11 0.046(5) 0.070(6) 0.043(5) 0.010(4) 0.005(4) 0.004(4)
C12 0.058(5) 0.052(5) 0.031(4) 0.005(3) 0.001(3) -0.002(4)
C13 0.043(4) 0.051(5) 0.023(3) 0.000(3) -0.002(3) 0.000(3)
C14 0.036(4) 0.056(5) 0.030(3) 0.003(3) -0.005(3) -0.001(3)
C15 0.035(3) 0.047(4) 0.027(3) 0.005(3) -0.005(3) -0.004(3)
C16 0.032(3) 0.046(4) 0.031(3) -0.003(3) 0.002(3) -0.002(3)
C17 0.041(4) 0.043(4) 0.031(4) -0.001(3) 0.003(3) 0.001(3)
C18 0.038(4) 0.056(5) 0.028(3) 0.000(3) -0.006(3) -0.002(3)
C19 0.035(4) 0.074(6) 0.040(4) 0.001(4) -0.006(3) 0.014(4)
C20 0.045(5) 0.089(8) 0.050(5) 0.002(5) -0.001(4) 0.020(5)
C21 0.055(5) 0.070(7) 0.054(5) -0.005(5) 0.015(4) 0.012(4)
C22 0.053(5) 0.055(5) 0.037(4) 0.000(4) 0.009(3) 0.006(4)
C23 0.037(4) 0.047(5) 0.039(4) -0.006(3) -0.002(3) 0.000(3)
C24 0.043(4) 0.053(5) 0.062(6) -0.016(4) -0.005(4) 0.005(4)
C25 0.045(5) 0.060(6) 0.079(7) -0.014(5) -0.012(4) 0.016(4)
C26 0.049(5) 0.071(7) 0.067(6) -0.017(5) -0.026(4) 0.020(5)
C27 0.046(4) 0.069(6) 0.044(5) 0.001(4) -0.015(4) 0.010(4)
C28 0.039(4) 0.069(6) 0.036(4) 0.007(4) 0.000(3) 0.014(4)
C29 0.052(5) 0.058(6) 0.047(5) 0.013(4) 0.011(4) 0.007(4)
C30 0.052(5) 0.058(6) 0.044(5) 0.002(4) 0.005(4) -0.001(4)
C31 0.042(4) 0.052(5) 0.042(4) -0.003(4) 0.010(3) 0.003(3)
C32 0.035(3) 0.048(5) 0.026(3) -0.003(3) 0.001(3) 0.004(3)
C33 0.030(3) 0.053(5) 0.035(4) -0.012(3) -0.006(3) 0.003(3)
C34 0.033(3) 0.059(5) 0.034(4) -0.006(3) -0.004(3) 0.002(3)
C35 0.031(4) 0.050(5) 0.043(4) -0.006(4) -0.004(3) 0.005(3)
C36 0.041(4) 0.045(5) 0.040(4) -0.004(3) -0.004(3) 0.005(3)
C37 0.033(3) 0.049(5) 0.026(3) -0.001(3) -0.002(3) 0.006(3)
C38 0.031(3) 0.049(5) 0.041(4) 0.001(3) 0.000(3) 0.005(3)
C39 0.041(4) 0.056(5) 0.049(5) 0.003(4) -0.007(3) -0.007(4)
C40 0.044(4) 0.044(5) 0.064(6) 0.005(4) -0.007(4) -0.001(4)
C41 0.053(5) 0.045(5) 0.060(5) -0.009(4) -0.012(4) 0.006(4)
C42 0.050(4) 0.045(5) 0.044(4) -0.008(4) -0.005(3) 0.000(4)
C43 0.038(4) 0.056(5) 0.031(4) -0.003(3) -0.006(3) 0.003(3)
C44 0.035(4) 0.062(5) 0.032(4) -0.004(4) -0.007(3) 0.014(3)
C45 0.044(4) 0.056(5) 0.035(4) 0.016(4) -0.006(3) 0.018(4)
C46 0.042(4) 0.054(5) 0.043(4) 0.013(4) 0.005(3) 0.011(4)
C47 0.036(4) 0.042(5) 0.050(5) -0.003(4) -0.008(3) -0.001(3)
C48 0.036(4) 0.051(5) 0.039(4) -0.002(4) -0.003(3) 0.007(3)
C49 0.059(5) 0.038(5) 0.050(5) 0.015(4) 0.003(4) 0.013(4)
C50 0.046(4) 0.043(5) 0.059(5) -0.002(4) -0.011(4) -0.004(4)
C51 0.053(5) 0.048(5) 0.053(5) -0.006(4) 0.002(4) 0.004(4)
C52 0.052(5) 0.063(6) 0.050(5) 0.002(4) 0.014(4) 0.010(4)
C53 0.036(4) 0.049(5) 0.078(6) 0.003(5) -0.004(4) 0.010(4)
C54 0.044(4) 0.052(5) 0.057(5) 0.012(4) -0.010(4) 0.018(4)

loop_
_atom_type_symbol
_atom_type_description
_atom_type_scat_dispersion_real
_atom_type_scat_dispersion_imag
_atom_type_scat_source
C C 0.0181 0.0091 'International Tables Vol C Tables 4.2.6.8 and 6.1.1.4'
H H 0.0000 0.0000 'International Tables Vol C Tables 4.2.6.8 and 6.1.1.4'
Co Co -2.3653 3.6143 'International Tables Vol C Tables 4.2.6.8 and 6.1.1.4'
F F 0.0727 0.0534 'International Tables Vol C Tables 4.2.6.8 and 6.1.1.4'
N N 0.0311 0.0180 'International Tables Vol C Tables 4.2.6.8 and 6.1.1.4'
P P 0.2955 0.4335 'International Tables Vol C Tables 4.2.6.8 and 6.1.1.4'
Re Re -5.2083 5.8923 'International Tables Vol C Tables 4.2.6.8 and 6.1.1.4'

loop_
_exptl_crystal_face_index_h
_exptl_crystal_face_index_k
_exptl_crystal_face_index_l
_exptl_crystal_face_perp_dist
6 1 -3 0.0470
-6 -1 3 0.0470
0 6 15 0.0150
0 -6 -15 0.0150
0 17 -3 0.0020
0 -17 3 0.0090

loop_
_geom_angle_atom_site_label_1
_geom_angle_atom_site_label_2
_geom_angle_atom_site_label_3
_geom_angle
_geom_angle_site_symmetry_1
_geom_angle_site_symmetry_3
_geom_angle_publ_flag
C1 Re1 C2 36.8(4) . . ?
C1 Re1 C3 66.8(4) . . ?
C1 Re1 C4 79.2(4) . . ?
C1 Re1 C5 67.4(5) . . ?
C1 Re1 C6 37.1(5) . . ?
C1 Re1 C7 101.5(3) . . ?
C1 Re1 C8 110.9(4) . . ?
C1 Re1 C9 140.0(4) . . ?
C1 Re1 C10 176.6(5) . . ?
C1 Re1 C11 146.6(4) . . ?
C1 Re1 C12 115.0(3) . . ?
C2 Re1 C3 37.3(4) . . ?
C2 Re1 C4 66.8(5) . . ?
C2 Re1 C5 78.6(5) . . ?
C2 Re1 C6 66.2(5) . . ?
C2 Re1 C7 116.1(4) . . ?
C2 Re1 C8 102.0(4) . . ?
C2 Re1 C9 112.3(4) . . ?
C2 Re1 C10 140.9(4) . . ?
C2 Re1 C11 176.5(4) . . ?
C2 Re1 C12 145.6(4) . . ?
C3 Re1 C5 65.7(4) . . ?
C3 Re1 C7 147.2(4) . . ?
C3 Re1 C8 116.8(4) . . ?
C3 Re1 C9 102.6(4) . . ?
C3 Re1 C11 139.7(4) . . ?
C4 Re1 C3 36.6(4) . . ?
C4 Re1 C5 36.2(4) . . ?
C4 Re1 C7 176.1(4) . . ?
C4 Re1 C8 147.1(4) . . ?
C4 Re1 C9 116.2(4) . . ?
C4 Re1 C10 102.3(4) . . ?
C4 Re1 C11 111.5(4) . . ?
C5 Re1 C7 140.5(3) . . ?
C5 Re1 C8 176.5(3) . . ?
C5 Re1 C9 145.9(4) . . ?
C5 Re1 C11 101.8(4) . . ?
C6 Re1 C3 78.3(4) . . ?
C6 Re1 C4 66.6(4) . . ?
C6 Re1 C5 37.7(4) . . ?
C6 Re1 C7 111.6(3) . . ?
C6 Re1 C8 139.3(4) . . ?
C6 Re1 C9 176.3(4) . . ?
C6 Re1 C10 146.4(5) . . ?
C6 Re1 C11 116.2(5) . . ?
C6 Re1 C12 101.6(4) . . ?
C8 Re1 C7 36.3(3) . . ?
C9 Re1 C7 65.8(3) . . ?
C9 Re1 C8 37.1(3) . . ?
C9 Re1 C11 65.4(4) . . ?
C10 Re1 C3 112.5(3) . . ?
C10 Re1 C5 115.6(4) . . ?
C10 Re1 C7 77.2(3) . . ?
C10 Re1 C8 66.2(3) . . ?
C10 Re1 C9 36.6(4) . . ?
C10 Re1 C11 35.8(4) . . ?
C11 Re1 C7 65.8(3) . . ?
C11 Re1 C8 77.8(4) . . ?
C12 Re1 C3 176.8(4) . . ?
C12 Re1 C4 140.4(4) . . ?
C12 Re1 C5 112.3(4) . . ?
C12 Re1 C7 35.8(3) . . ?
C12 Re1 C8 65.4(3) . . ?
C12 Re1 C9 77.7(3) . . ?
C12 Re1 C10 65.8(3) . . ?
C12 Re1 C11 37.5(3) . . ?
C44 Re2 C43 36.4(2) . . ?
C44 Re2 C48 65.9(3) . . ?
C45 Re2 C43 65.8(3) . . ?
C45 Re2 C44 37.0(3) . . ?
C45 Re2 C46 36.5(3) . . ?
C45 Re2 C47 66.6(3) . . ?
C45 Re2 C48 78.3(3) . . ?
C45 Re2 C49 147.3(3) . . ?
C45 Re2 C50 116.7(3) . . ?
C45 Re2 C51 102.7(3) . . ?
C45 Re2 C53 139.2(4) . . ?
C45 Re2 C54 175.9(3) . . ?
C46 Re2 C43 76.8(3) . . ?
C46 Re2 C44 65.8(3) . . ?
C46 Re2 C48 65.9(3) . . ?
C46 Re2 C50 146.5(3) . . ?
C46 Re2 C51 116.5(3) . . ?
C46 Re2 C53 110.8(3) . . ?
C46 Re2 C54 139.7(3) . . ?
C47 Re2 C43 64.4(3) . . ?
C47 Re2 C44 77.7(3) . . ?
C47 Re2 C46 37.5(3) . . ?
C47 Re2 C48 35.7(3) . . ?
C47 Re2 C50 176.0(3) . . ?
C47 Re2 C51 147.2(3) . . ?
C47 Re2 C53 100.7(3) . . ?
C47 Re2 C54 110.7(3) . . ?
C48 Re2 C43 36.1(3) . . ?
C49 Re2 C43 103.3(3) . . ?
C49 Re2 C44 116.7(3) . . ?
C49 Re2 C46 176.0(3) . . ?
C49 Re2 C47 138.9(3) . . ?
C49 Re2 C48 111.8(3) . . ?
C49 Re2 C50 37.1(3) . . ?
C49 Re2 C51 65.9(3) . . ?
C49 Re2 C53 66.8(4) . . ?
C49 Re2 C54 36.7(3) . . ?
C50 Re2 C43 114.4(3) . . ?
C50 Re2 C44 103.6(3) . . ?
C50 Re2 C48 141.3(3) . . ?
C51 Re2 C43 141.9(3) . . ?
C51 Re2 C44 113.3(3) . . ?
C51 Re2 C48 177.2(3) . . ?
C51 Re2 C50 35.9(4) . . ?
C51 Re2 C53 66.2(3) . . ?
C51 Re2 C54 77.9(3) . . ?
C52 Re2 C43 176.9(3) . . ?
C52 Re2 C44 140.7(3) . . ?
C52 Re2 C45 111.2(3) . . ?
C52 Re2 C46 101.2(4) . . ?
C52 Re2 C47 115.5(4) . . ?
C52 Re2 C48 145.2(3) . . ?
C52 Re2 C49 78.8(4) . . ?
C52 Re2 C50 66.0(4) . . ?
C52 Re2 C51 36.9(4) . . ?
C52 Re2 C53 37.0(4) . . ?
C52 Re2 C54 66.8(4) . . ?
C53 Re2 C43 145.9(3) . . ?
C53 Re2 C44 176.2(4) . . ?
C53 Re2 C48 114.7(3) . . ?
C53 Re2 C50 78.2(3) . . ?
C54 Re2 C43 116.3(3) . . ?
C54 Re2 C44 146.5(3) . . ?
C54 Re2 C48 101.3(3) . . ?
C54 Re2 C50 66.1(3) . . ?
C54 Re2 C53 37.3(4) . . ?
N2 Co1 N5 96.7(3) . . ?
N2 Co1 N7 88.9(3) . . ?
N3 Co1 N2 79.4(2) . . ?
N3 Co1 N4 78.3(3) . . ?
N3 Co1 N5 104.7(3) . . ?
N3 Co1 N6 177.1(3) . . ?
N3 Co1 N7 100.3(3) . . ?
N4 Co1 N2 157.8(2) . . ?
N4 Co1 N5 89.7(3) . . ?
N4 Co1 N7 94.3(3) . . ?
N6 Co1 N2 98.4(3) . . ?
N6 Co1 N4 103.8(3) . . ?
N6 Co1 N5 77.3(3) . . ?
N6 Co1 N7 77.8(3) . . ?
N7 Co1 N5 155.0(2) . . ?
F1 P1 F3 89.4(7) . . ?
F1 P1 F4 171.5(7) . . ?
F1 P1 F5 87.1(7) . . ?
F1 P1 F6 89.0(5) . . ?
F2 P1 F1 98.7(8) . . ?
F2 P1 F3 90.3(7) . . ?
F2 P1 F4 87.9(7) . . ?
F2 P1 F5 174.2(7) . . ?
F2 P1 F6 90.8(6) . . ?
F3 P1 F4 95.9(6) . . ?
F3 P1 F5 89.9(6) . . ?
F3 P1 F6 178.2(5) . . ?
F5 P1 F4 86.3(6) . . ?
F5 P1 F6 89.2(5) . . ?
F6 P1 F4 85.6(5) . . ?
F7 P2 F8 90.8(4) . . ?
F7 P2 F12 88.7(4) . . ?
F8 P2 F12 179.5(4) . . ?
F9 P2 F7 89.5(4) . . ?
F9 P2 F8 89.2(4) . . ?
F9 P2 F11 179.2(5) . . ?
F9 P2 F12 90.7(4) . . ?
F10 P2 F7 179.1(5) . . ?
F10 P2 F8 90.1(4) . . ?
F10 P2 F9 90.2(5) . . ?
F10 P2 F11 90.5(5) . . ?
F10 P2 F12 90.4(4) . . ?
F11 P2 F7 89.8(5) . . ?
F11 P2 F8 90.3(4) . . ?
F11 P2 F12 89.8(3) . . ?
F13 P3 F15 89.8(4) . . ?
F14 P3 F13 90.2(3) . . ?
F14 P3 F15 90.7(3) . . ?
F14 P3 F16 90.8(3) . . ?
F14 P3 F17 177.7(5) . . ?
F16 P3 F13 178.9(4) . . ?
F16 P3 F15 89.6(4) . . ?
F16 P3 F17 90.7(4) . . ?
F17 P3 F13 88.3(3) . . ?
F17 P3 F15 87.6(4) . . ?
F18 P3 F13 89.5(4) . . ?
F18 P3 F14 90.7(4) . . ?
F18 P3 F15 178.5(4) . . ?
F18 P3 F16 91.0(4) . . ?
F18 P3 F17 91.1(4) . . ?
F19 P4 F20 88.3(5) . . ?
F19 P4 F23 92.1(5) . . ?
F19 P4 F24 84.3(6) . . ?
F20 P4 F23 178.5(4) . . ?
F20 P4 F24 89.2(4) . . ?
F21 P4 F19 96.8(7) . . ?
F21 P4 F20 90.2(4) . . ?
F21 P4 F22 92.3(7) . . ?
F21 P4 F23 91.1(4) . . ?
F21 P4 F24 178.7(7) . . ?
F22 P4 F19 170.3(7) . . ?
F22 P4 F20 88.6(5) . . ?
F22 P4 F23 90.8(5) . . ?
F22 P4 F24 86.5(6) . . ?
F23 P4 F24 89.5(4) . . ?
C7 N1 H1 115.8 . . ?
C13 N1 H1 115.8 . . ?
C13 N1 C7 128.5(7) . . ?
C18 N2 Co1 113.3(5) . . ?
C22 N2 Co1 128.3(5) . . ?
C22 N2 C18 118.4(7) . . ?
C15 N3 Co1 119.3(5) . . ?
C16 N3 Co1 120.9(5) . . ?
C16 N3 C15 119.7(6) . . ?
C23 N4 Co1 114.7(5) . . ?
C27 N4 Co1 126.2(6) . . ?
C27 N4 C23 119.1(7) . . ?
C28 N5 Co1 129.1(6) . . ?
C28 N5 C32 117.4(8) . . ?
C32 N5 Co1 113.3(6) . . ?
C33 N6 Co1 120.5(6) . . ?
C37 N6 Co1 119.2(5) . . ?
C37 N6 C33 120.2(7) . . ?
C38 N7 Co1 114.3(6) . . ?
C38 N7 C42 118.0(8) . . ?
C42 N7 Co1 126.8(6) . . ?
C35 N8 H8 115.8 . . ?
C43 N8 H8 115.8 . . ?
C43 N8 C35 128.4(7) . . ?
Re1 C1 H1A 127.3 . . ?
C2 C1 Re1 72.2(5) . . ?
C2 C1 H1A 119.9 . . ?
C2 C1 C6 120.2(10) . . ?
C6 C1 Re1 72.6(6) . . ?
C6 C1 H1A 119.9 . . ?
Re1 C2 H2 129.2 . . ?
C1 C2 Re1 71.0(6) . . ?
C1 C2 H2 119.8 . . ?
C1 C2 C3 120.4(12) . . ?
C3 C2 Re1 72.4(6) . . ?
C3 C2 H2 119.8 . . ?
Re1 C3 H3 130.6 . . ?
C2 C3 Re1 70.3(5) . . ?
C2 C3 H3 120.1 . . ?
C4 C3 Re1 71.5(5) . . ?
C4 C3 C2 119.7(10) . . ?
C4 C3 H3 120.1 . . ?
Re1 C4 H4 128.6 . . ?
C3 C4 Re1 71.9(5) . . ?
C3 C4 H4 119.7 . . ?
C5 C4 Re1 72.1(5) . . ?
C5 C4 C3 120.6(10) . . ?
C5 C4 H4 119.7 . . ?
Re1 C5 H5 129.9 . . ?
C4 C5 Re1 71.6(6) . . ?
C4 C5 H5 120.2 . . ?
C4 C5 C6 119.5(12) . . ?
C6 C5 Re1 70.6(6) . . ?
C6 C5 H5 120.2 . . ?
Re1 C6 H6 130.4 . . ?
C1 C6 Re1 70.3(5) . . ?
C1 C6 C5 119.6(9) . . ?
C1 C6 H6 120.2 . . ?
C5 C6 Re1 71.6(5) . . ?
C5 C6 H6 120.2 . . ?
N1 C7 Re1 128.9(6) . . ?
N1 C7 C8 116.7(8) . . ?
C8 C7 Re1 70.6(4) . . ?
C12 C7 Re1 69.4(4) . . ?
C12 C7 N1 124.0(7) . . ?
C12 C7 C8 119.1(7) . . ?
Re1 C8 H8A 128.1 . . ?
C7 C8 Re1 73.1(5) . . ?
C7 C8 H8A 120.3 . . ?
C7 C8 C9 119.4(9) . . ?
C9 C8 Re1 70.6(5) . . ?
C9 C8 H8A 120.3 . . ?
Re1 C9 H9 128.4 . . ?
C8 C9 Re1 72.3(5) . . ?
C8 C9 H9 120.2 . . ?
C10 C9 Re1 71.3(5) . . ?
C10 C9 C8 119.7(8) . . ?
C10 C9 H9 120.2 . . ?
Re1 C10 H10 127.9 . . ?
C9 C10 Re1 72.1(5) . . ?
C9 C10 H10 119.2 . . ?
C11 C10 Re1 73.1(5) . . ?
C11 C10 C9 121.7(8) . . ?
C11 C10 H10 119.2 . . ?
Re1 C11 H11 130.3 . . ?
C10 C11 Re1 71.1(5) . . ?
C10 C11 H11 120.8 . . ?
C10 C11 C12 118.4(9) . . ?
C12 C11 Re1 70.2(5) . . ?
C12 C11 H11 120.8 . . ?
Re1 C12 H12 125.3 . . ?
C7 C12 Re1 74.8(5) . . ?
C7 C12 C11 121.5(8) . . ?
C7 C12 H12 119.3 . . ?
C11 C12 Re1 72.3(5) . . ?
C11 C12 H12 119.3 . . ?
N1 C13 C14 124.5(7) . . ?
N1 C13 C17 117.7(7) . . ?
C14 C13 C17 117.8(6) . . ?
C13 C14 H14 120.1 . . ?
C15 C14 C13 119.7(7) . . ?
C15 C14 H14 120.1 . . ?
N3 C15 C14 121.8(7) . . ?
N3 C15 C18 112.8(6) . . ?
C14 C15 C18 125.4(7) . . ?
N3 C16 C17 121.7(6) . . ?
N3 C16 C23 112.3(6) . . ?
C17 C16 C23 126.0(7) . . ?
C13 C17 H17 120.5 . . ?
C16 C17 C13 119.1(7) . . ?
C16 C17 H17 120.5 . . ?
N2 C18 C15 115.0(6) . . ?
N2 C18 C19 121.6(8) . . ?
C19 C18 C15 123.4(7) . . ?
C18 C19 H19 120.4 . . ?
C18 C19 C20 119.2(8) . . ?
C20 C19 H19 120.4 . . ?
C19 C20 H20 120.1 . . ?
C21 C20 C19 119.7(8) . . ?
C21 C20 H20 120.1 . . ?
C20 C21 H21 120.7 . . ?
C20 C21 C22 118.6(9) . . ?
C22 C21 H21 120.7 . . ?
N2 C22 C21 122.6(8) . . ?
N2 C22 H22 118.7 . . ?
C21 C22 H22 118.7 . . ?
N4 C23 C16 113.7(7) . . ?
N4 C23 C24 121.2(7) . . ?
C24 C23 C16 125.1(8) . . ?
C23 C24 H24 120.4 . . ?
C23 C24 C25 119.3(9) . . ?
C25 C24 H24 120.4 . . ?
C24 C25 H25 120.4 . . ?
C26 C25 C24 119.1(9) . . ?
C26 C25 H25 120.4 . . ?
C25 C26 H26 120.4 . . ?
C25 C26 C27 119.1(8) . . ?
C27 C26 H26 120.4 . . ?
N4 C27 C26 122.2(9) . . ?
N4 C27 H27 118.9 . . ?
C26 C27 H27 118.9 . . ?
N5 C28 H28 118.0 . . ?
N5 C28 C29 123.9(8) . . ?
C29 C28 H28 118.0 . . ?
C28 C29 H29 120.9 . . ?
C28 C29 C30 118.3(9) . . ?
C30 C29 H29 120.9 . . ?
C29 C30 H30 120.5 . . ?
C31 C30 C29 118.9(9) . . ?
C31 C30 H30 120.5 . . ?
C30 C31 H31 120.2 . . ?
C30 C31 C32 119.6(8) . . ?
C32 C31 H31 120.2 . . ?
N5 C32 C31 121.8(7) . . ?
N5 C32 C33 114.2(7) . . ?
C31 C32 C33 124.0(7) . . ?
N6 C33 C32 114.6(6) . . ?
N6 C33 C34 120.8(8) . . ?
C34 C33 C32 124.5(7) . . ?
C33 C34 H34 120.2 . . ?
C35 C34 C33 119.6(8) . . ?
C35 C34 H34 120.2 . . ?
N8 C35 C36 122.6(8) . . ?
C34 C35 N8 117.5(7) . . ?
C34 C35 C36 119.9(8) . . ?
C35 C36 H36 121.5 . . ?
C35 C36 C37 117.0(8) . . ?
C37 C36 H36 121.5 . . ?
N6 C37 C36 122.3(7) . . ?
N6 C37 C38 115.4(6) . . ?
C36 C37 C38 122.3(7) . . ?
N7 C38 C37 112.9(7) . . ?
N7 C38 C39 122.2(8) . . ?
C39 C38 C37 124.9(8) . . ?
C38 C39 H39 119.9 . . ?
C38 C39 C40 120.1(9) . . ?
C40 C39 H39 119.9 . . ?
C39 C40 H40 120.9 . . ?
C39 C40 C41 118.3(9) . . ?
C41 C40 H40 120.9 . . ?
C40 C41 H41 120.8 . . ?
C42 C41 C40 118.4(8) . . ?
C42 C41 H41 120.8 . . ?
N7 C42 C41 122.9(8) . . ?
N7 C42 H42 118.6 . . ?
C41 C42 H42 118.6 . . ?
N8 C43 Re2 129.4(6) . . ?
N8 C43 C44 117.7(7) . . ?
N8 C43 C48 123.9(7) . . ?
C44 C43 Re2 68.5(4) . . ?
C48 C43 Re2 68.9(5) . . ?
C48 C43 C44 118.1(8) . . ?
Re2 C44 H44 126.5 . . ?
C43 C44 Re2 75.1(4) . . ?
C43 C44 H44 119.7 . . ?
C45 C44 Re2 70.6(4) . . ?
C45 C44 C43 120.5(8) . . ?
C45 C44 H44 119.7 . . ?
Re2 C45 H45 127.2 . . ?
C44 C45 Re2 72.4(4) . . ?
C44 C45 H45 120.1 . . ?
C46 C45 Re2 72.3(4) . . ?
C46 C45 C44 119.8(7) . . ?
C46 C45 H45 120.1 . . ?
Re2 C46 H46 130.0 . . ?
C45 C46 Re2 71.2(5) . . ?
C45 C46 H46 120.3 . . ?
C45 C46 C47 119.5(8) . . ?
C47 C46 Re2 71.0(5) . . ?
C47 C46 H46 120.3 . . ?
Re2 C47 H47 128.0 . . ?
C46 C47 Re2 71.5(5) . . ?
C46 C47 H47 119.6 . . ?
C48 C47 Re2 73.2(5) . . ?
C48 C47 C46 120.9(7) . . ?
C48 C47 H47 119.6 . . ?
Re2 C48 H48 126.1 . . ?
C43 C48 Re2 75.0(5) . . ?
C43 C48 H48 119.6 . . ?
C47 C48 Re2 71.2(5) . . ?
C47 C48 C43 120.8(7) . . ?
C47 C48 H48 119.6 . . ?
Re2 C49 H49 127.6 . . ?
C50 C49 Re2 72.1(5) . . ?
C50 C49 H49 120.1 . . ?
C54 C49 Re2 72.3(5) . . ?
C54 C49 H49 120.1 . . ?
C54 C49 C50 119.8(9) . . ?
Re2 C50 H50 130.0 . . ?
C49 C50 Re2 70.8(5) . . ?
C49 C50 H50 119.9 . . ?
C51 C50 Re2 71.8(5) . . ?
C51 C50 C49 120.2(8) . . ?
C51 C50 H50 119.9 . . ?
Re2 C51 H51 130.3 . . ?
C50 C51 Re2 72.3(5) . . ?
C50 C51 H51 119.6 . . ?
C50 C51 C52 120.8(9) . . ?
C52 C51 Re2 70.5(5) . . ?
C52 C51 H51 119.6 . . ?
Re2 C52 H52 126.8 . . ?
C51 C52 Re2 72.6(5) . . ?
C51 C52 H52 119.8 . . ?
C51 C52 C53 120.3(9) . . ?
C53 C52 Re2 72.8(5) . . ?
C53 C52 H52 119.8 . . ?
Re2 C53 H53 130.2 . . ?
C52 C53 Re2 70.2(5) . . ?
C52 C53 H53 120.6 . . ?
C52 C53 C54 118.7(8) . . ?
C54 C53 Re2 71.4(5) . . ?
C54 C53 H53 120.6 . . ?
Re2 C54 H54 130.1 . . ?
C49 C54 Re2 71.0(4) . . ?
C49 C54 C53 120.0(8) . . ?
C49 C54 H54 120.0 . . ?
C53 C54 Re2 71.4(4) . . ?
C53 C54 H54 120.0 . . ?

loop_
_geom_bond_atom_site_label_1
_geom_bond_atom_site_label_2
_geom_bond_distance
_geom_bond_site_symmetry_2
_geom_bond_publ_flag
Re1 C1 2.185(9) . ?
Re1 C2 2.200(10) . ?
Re1 C3 2.227(9) . ?
Re1 C4 2.222(9) . ?
Re1 C5 2.229(10) . ?
Re1 C6 2.215(9) . ?
Re1 C7 2.288(7) . ?
Re1 C8 2.255(9) . ?
Re1 C9 2.232(8) . ?
Re1 C10 2.223(8) . ?
Re1 C11 2.247(9) . ?
Re1 C12 2.219(8) . ?
Re2 C43 2.326(8) . ?
Re2 C44 2.239(7) . ?
Re2 C45 2.216(7) . ?
Re2 C46 2.229(9) . ?
Re2 C47 2.222(8) . ?
Re2 C48 2.247(8) . ?
Re2 C49 2.220(8) . ?
Re2 C50 2.236(9) . ?
Re2 C51 2.230(9) . ?
Re2 C52 2.203(9) . ?
Re2 C53 2.236(8) . ?
Re2 C54 2.236(7) . ?
Co1 N2 2.071(6) . ?
Co1 N3 1.943(6) . ?
Co1 N4 2.059(7) . ?
Co1 N5 2.178(8) . ?
Co1 N6 1.974(6) . ?
Co1 N7 2.135(8) . ?
P1 F1 1.545(9) . ?
P1 F2 1.494(9) . ?
P1 F3 1.568(10) . ?
P1 F4 1.624(10) . ?
P1 F5 1.571(9) . ?
P1 F6 1.599(8) . ?
P2 F7 1.593(7) . ?
P2 F8 1.593(7) . ?
P2 F9 1.581(7) . ?
P2 F10 1.575(7) . ?
P2 F11 1.581(7) . ?
P2 F12 1.614(7) . ?
P3 F13 1.602(6) . ?
P3 F14 1.574(5) . ?
P3 F15 1.610(7) . ?
P3 F16 1.586(6) . ?
P3 F17 1.597(6) . ?
P3 F18 1.566(7) . ?
P4 F19 1.566(9) . ?
P4 F20 1.581(8) . ?
P4 F21 1.524(7) . ?
P4 F22 1.543(8) . ?
P4 F23 1.603(7) . ?
P4 F24 1.622(8) . ?
N1 H1 0.8800 . ?
N1 C7 1.403(9) . ?
N1 C13 1.362(9) . ?
N2 C18 1.370(9) . ?
N2 C22 1.339(10) . ?
N3 C15 1.361(9) . ?
N3 C16 1.335(10) . ?
N4 C23 1.365(10) . ?
N4 C27 1.326(9) . ?
N5 C28 1.338(11) . ?
N5 C32 1.359(9) . ?
N6 C33 1.350(10) . ?
N6 C37 1.329(10) . ?
N7 C38 1.344(10) . ?
N7 C42 1.346(11) . ?
N8 H8 0.8800 . ?
N8 C35 1.390(10) . ?
N8 C43 1.389(11) . ?
C1 H1A 0.9500 . ?
C1 C2 1.384(15) . ?
C1 C6 1.398(18) . ?
C2 H2 0.9500 . ?
C2 C3 1.415(15) . ?
C3 H3 0.9500 . ?
C3 C4 1.398(17) . ?
C4 H4 0.9500 . ?
C4 C5 1.384(15) . ?
C5 H5 0.9500 . ?
C5 C6 1.437(16) . ?
C6 H6 0.9500 . ?
C7 C8 1.414(12) . ?
C7 C12 1.388(13) . ?
C8 H8A 0.9500 . ?
C8 C9 1.428(11) . ?
C9 H9 0.9500 . ?
C9 C10 1.399(14) . ?
C10 H10 0.9500 . ?
C10 C11 1.374(14) . ?
C11 H11 0.9500 . ?
C11 C12 1.436(12) . ?
C12 H12 0.9500 . ?
C13 C14 1.391(11) . ?
C13 C17 1.424(10) . ?
C14 H14 0.9500 . ?
C14 C15 1.369(10) . ?
C15 C18 1.461(12) . ?
C16 C17 1.381(10) . ?
C16 C23 1.474(10) . ?
C17 H17 0.9500 . ?
C18 C19 1.381(10) . ?
C19 H19 0.9500 . ?
C19 C20 1.387(13) . ?
C20 H20 0.9500 . ?
C20 C21 1.375(14) . ?
C21 H21 0.9500 . ?
C21 C22 1.396(13) . ?
C22 H22 0.9500 . ?
C23 C24 1.377(12) . ?
C24 H24 0.9500 . ?
C24 C25 1.396(12) . ?
C25 H25 0.9500 . ?
C25 C26 1.362(15) . ?
C26 H26 0.9500 . ?
C26 C27 1.397(13) . ?
C27 H27 0.9500 . ?
C28 H28 0.9500 . ?
C28 C29 1.370(14) . ?
C29 H29 0.9500 . ?
C29 C30 1.387(13) . ?
C30 H30 0.9500 . ?
C30 C31 1.378(13) . ?
C31 H31 0.9500 . ?
C31 C32 1.380(12) . ?
C32 C33 1.479(12) . ?
C33 C34 1.392(10) . ?
C34 H34 0.9500 . ?
C34 C35 1.375(12) . ?
C35 C36 1.404(12) . ?
C36 H36 0.9500 . ?
C36 C37 1.413(10) . ?
C37 C38 1.486(11) . ?
C38 C39 1.366(12) . ?
C39 H39 0.9500 . ?
C39 C40 1.375(12) . ?
C40 H40 0.9500 . ?
C40 C41 1.398(14) . ?
C41 H41 0.9500 . ?
C41 C42 1.374(14) . ?
C42 H42 0.9500 . ?
C43 C44 1.427(10) . ?
C43 C48 1.419(11) . ?
C44 H44 0.9500 . ?
C44 C45 1.414(12) . ?
C45 H45 0.9500 . ?
C45 C46 1.391(12) . ?
C46 H46 0.9500 . ?
C46 C47 1.431(11) . ?
C47 H47 0.9500 . ?
C47 C48 1.369(12) . ?
C48 H48 0.9500 . ?
C49 H49 0.9500 . ?
C49 C50 1.417(12) . ?
C49 C54 1.402(13) . ?
C50 H50 0.9500 . ?
C50 C51 1.375(14) . ?
C51 H51 0.9500 . ?
C51 C52 1.404(13) . ?
C52 H52 0.9500 . ?
C52 C53 1.409(13) . ?
C53 H53 0.9500 . ?
C53 C54 1.429(14) . ?
C54 H54 0.9500 . ?

loop_
_geom_hbond_atom_site_label_D
_geom_hbond_atom_site_label_H
_geom_hbond_atom_site_label_A
_geom_hbond_distance_DH
_geom_hbond_distance_HA
_geom_hbond_distance_DA
_geom_hbond_angle_DHA
_geom_hbond_site_symmetry_A
_geom_hbond_publ_flag
N1 H1 F6 0.88 2.18 2.981(10) 151.2 . yes
N8 H8 F15 0.88 2.14 3.000(10) 167.4 . yes

loop_
_geom_torsion_atom_site_label_1
_geom_torsion_atom_site_label_2
_geom_torsion_atom_site_label_3
_geom_torsion_atom_site_label_4
_geom_torsion
_geom_torsion_site_symmetry_1
_geom_torsion_site_symmetry_2
_geom_torsion_site_symmetry_3
_geom_torsion_site_symmetry_4
_geom_torsion_publ_flag
Re1 C1 C2 C3 -55.0(8) . . . . ?
Re1 C1 C6 C5 54.0(9) . . . . ?
Re1 C2 C3 C4 -53.7(9) . . . . ?
Re1 C3 C4 C5 -55.3(9) . . . . ?
Re1 C4 C5 C6 -53.9(9) . . . . ?
Re1 C5 C6 C1 -53.4(9) . . . . ?
Re1 C7 C8 C9 55.3(7) . . . . ?
Re1 C7 C12 C11 -57.7(8) . . . . ?
Re1 C8 C9 C10 55.4(8) . . . . ?
Re1 C9 C10 C11 56.0(8) . . . . ?
Re1 C10 C11 C12 53.7(8) . . . . ?
Re1 C11 C12 C7 58.9(8) . . . . ?
Re2 C43 C44 C45 -56.2(7) . . . . ?
Re2 C43 C48 C47 56.7(7) . . . . ?
Re2 C44 C45 C46 -56.7(7) . . . . ?
Re2 C45 C46 C47 -54.0(7) . . . . ?
Re2 C46 C47 C48 -56.2(7) . . . . ?
Re2 C47 C48 C43 -58.6(7) . . . . ?
Re2 C49 C50 C51 54.2(8) . . . . ?
Re2 C49 C54 C53 -54.0(7) . . . . ?
Re2 C50 C51 C52 53.2(8) . . . . ?
Re2 C51 C52 C53 57.1(8) . . . . ?
Re2 C52 C53 C54 54.2(8) . . . . ?
Re2 C53 C54 C49 53.8(7) . . . . ?
Co1 N2 C18 C15 3.6(9) . . . . ?
Co1 N2 C18 C19 -177.2(7) . . . . ?
Co1 N2 C22 C21 176.4(7) . . . . ?
Co1 N3 C15 C14 175.8(6) . . . . ?
Co1 N3 C15 C18 -3.2(9) . . . . ?
Co1 N3 C16 C17 -178.8(6) . . . . ?
Co1 N3 C16 C23 -0.4(9) . . . . ?
Co1 N4 C23 C16 0.7(9) . . . . ?
Co1 N4 C23 C24 178.8(7) . . . . ?
Co1 N4 C27 C26 -177.5(8) . . . . ?
Co1 N5 C28 C29 178.3(6) . . . . ?
Co1 N5 C32 C31 -178.3(6) . . . . ?
Co1 N5 C32 C33 2.4(8) . . . . ?
Co1 N6 C33 C32 -1.1(9) . . . . ?
Co1 N6 C33 C34 -179.6(5) . . . . ?
Co1 N6 C37 C36 -178.8(5) . . . . ?
Co1 N6 C37 C38 1.7(8) . . . . ?
Co1 N7 C38 C37 7.4(8) . . . . ?
Co1 N7 C38 C39 -169.4(6) . . . . ?
Co1 N7 C42 C41 168.4(6) . . . . ?
N1 C7 C8 Re1 124.6(7) . . . . ?
N1 C7 C8 C9 179.9(7) . . . . ?
N1 C7 C12 Re1 -123.7(8) . . . . ?
N1 C7 C12 C11 178.6(8) . . . . ?
N1 C13 C14 C15 177.0(8) . . . . ?
N1 C13 C17 C16 -179.8(8) . . . . ?
N2 C18 C19 C20 0.5(15) . . . . ?
N3 C15 C18 N2 -0.5(11) . . . . ?
N3 C15 C18 C19 -179.7(8) . . . . ?
N3 C16 C17 C13 2.1(12) . . . . ?
N3 C16 C23 N4 -0.2(10) . . . . ?
N3 C16 C23 C24 -178.2(8) . . . . ?
N4 C23 C24 C25 -1.6(14) . . . . ?
N5 C28 C29 C30 -1.7(13) . . . . ?
N5 C32 C33 N6 -1.0(9) . . . . ?
N5 C32 C33 C34 177.4(7) . . . . ?
N6 C33 C34 C35 -1.6(11) . . . . ?
N6 C37 C38 N7 -6.2(9) . . . . ?
N6 C37 C38 C39 170.5(7) . . . . ?
N7 C38 C39 C40 -0.1(13) . . . . ?
N8 C35 C36 C37 -179.9(7) . . . . ?
N8 C43 C44 Re2 -124.3(8) . . . . ?
N8 C43 C44 C45 179.5(8) . . . . ?
N8 C43 C48 Re2 124.1(8) . . . . ?
N8 C43 C48 C47 -179.2(8) . . . . ?
C1 C2 C3 Re1 54.4(9) . . . . ?
C1 C2 C3 C4 0.7(15) . . . . ?
C2 C1 C6 Re1 -56.5(9) . . . . ?
C2 C1 C6 C5 -2.5(16) . . . . ?
C2 C3 C4 Re1 53.2(8) . . . . ?
C2 C3 C4 C5 -2.2(15) . . . . ?
C3 C4 C5 Re1 55.2(9) . . . . ?
C3 C4 C5 C6 1.3(16) . . . . ?
C4 C5 C6 Re1 54.4(9) . . . . ?
C4 C5 C6 C1 1.0(16) . . . . ?
C6 C1 C2 Re1 56.7(9) . . . . ?
C6 C1 C2 C3 1.6(15) . . . . ?
C7 N1 C13 C14 -3.8(15) . . . . ?
C7 N1 C13 C17 178.0(8) . . . . ?
C7 C8 C9 Re1 -56.5(7) . . . . ?
C7 C8 C9 C10 -1.1(13) . . . . ?
C8 C7 C12 Re1 52.0(7) . . . . ?
C8 C7 C12 C11 -5.7(13) . . . . ?
C8 C9 C10 Re1 -55.8(7) . . . . ?
C8 C9 C10 C11 0.2(14) . . . . ?
C9 C10 C11 Re1 -55.5(8) . . . . ?
C9 C10 C11 C12 -1.9(14) . . . . ?
C10 C11 C12 Re1 -54.1(8) . . . . ?
C10 C11 C12 C7 4.7(14) . . . . ?
C12 C7 C8 Re1 -51.4(7) . . . . ?
C12 C7 C8 C9 3.9(12) . . . . ?
C13 N1 C7 Re1 -122.4(9) . . . . ?
C13 N1 C7 C8 151.7(9) . . . . ?
C13 N1 C7 C12 -32.6(14) . . . . ?
C13 C14 C15 N3 4.0(13) . . . . ?
C13 C14 C15 C18 -177.1(8) . . . . ?
C14 C13 C17 C16 1.8(12) . . . . ?
C14 C15 C18 N2 -179.5(8) . . . . ?
C14 C15 C18 C19 1.3(14) . . . . ?
C15 N3 C16 C17 -3.1(12) . . . . ?
C15 N3 C16 C23 175.4(7) . . . . ?
C15 C18 C19 C20 179.7(9) . . . . ?
C16 N3 C15 C14 0.0(12) . . . . ?
C16 N3 C15 C18 -179.1(7) . . . . ?
C16 C23 C24 C25 176.2(9) . . . . ?
C17 C13 C14 C15 -4.8(12) . . . . ?
C17 C16 C23 N4 178.1(8) . . . . ?
C17 C16 C23 C24 0.2(14) . . . . ?
C18 N2 C22 C21 0.3(14) . . . . ?
C18 C19 C20 C21 -0.3(17) . . . . ?
C19 C20 C21 C22 0.1(17) . . . . ?
C20 C21 C22 N2 -0.1(16) . . . . ?
C22 N2 C18 C15 -179.7(8) . . . . ?
C22 N2 C18 C19 -0.5(13) . . . . ?
C23 N4 C27 C26 1.8(15) . . . . ?
C23 C16 C17 C13 -176.1(8) . . . . ?
C23 C24 C25 C26 2.6(16) . . . . ?
C24 C25 C26 C27 -1.5(17) . . . . ?
C25 C26 C27 N4 -0.8(17) . . . . ?
C27 N4 C23 C16 -178.6(8) . . . . ?
C27 N4 C23 C24 -0.6(13) . . . . ?
C28 N5 C32 C31 -1.8(11) . . . . ?
C28 N5 C32 C33 178.9(6) . . . . ?
C28 C29 C30 C31 0.2(13) . . . . ?
C29 C30 C31 C32 0.3(13) . . . . ?
C30 C31 C32 N5 0.5(12) . . . . ?
C30 C31 C32 C33 179.7(7) . . . . ?
C31 C32 C33 N6 179.7(7) . . . . ?
C31 C32 C33 C34 -1.9(12) . . . . ?
C32 N5 C28 C29 2.5(11) . . . . ?
C32 C33 C34 C35 -180.0(7) . . . . ?
C33 N6 C37 C36 -1.0(11) . . . . ?
C33 N6 C37 C38 179.5(6) . . . . ?
C33 C34 C35 N8 -178.8(7) . . . . ?
C33 C34 C35 C36 -0.9(11) . . . . ?
C34 C35 C36 C37 2.4(11) . . . . ?
C35 N8 C43 Re2 108.5(9) . . . . ?
C35 N8 C43 C44 -167.5(8) . . . . ?
C35 N8 C43 C48 19.1(14) . . . . ?
C35 C36 C37 N6 -1.5(11) . . . . ?
C35 C36 C37 C38 177.9(7) . . . . ?
C36 C37 C38 N7 174.4(7) . . . . ?
C36 C37 C38 C39 -8.9(12) . . . . ?
C37 N6 C33 C32 -178.9(6) . . . . ?
C37 N6 C33 C34 2.6(11) . . . . ?
C37 C38 C39 C40 -176.5(8) . . . . ?
C38 N7 C42 C41 -0.8(12) . . . . ?
C38 C39 C40 C41 -1.2(13) . . . . ?
C39 C40 C41 C42 1.4(13) . . . . ?
C40 C41 C42 N7 -0.5(13) . . . . ?
C42 N7 C38 C37 177.8(7) . . . . ?
C42 N7 C38 C39 1.0(11) . . . . ?
C43 N8 C35 C34 -158.6(8) . . . . ?
C43 N8 C35 C36 23.7(13) . . . . ?
C43 C44 C45 Re2 58.4(7) . . . . ?
C43 C44 C45 C46 1.7(12) . . . . ?
C44 C43 C48 Re2 -49.4(7) . . . . ?
C44 C43 C48 C47 7.4(12) . . . . ?
C44 C45 C46 Re2 56.7(7) . . . . ?
C44 C45 C46 C47 2.7(12) . . . . ?
C45 C46 C47 Re2 54.2(7) . . . . ?
C45 C46 C47 C48 -2.1(13) . . . . ?
C46 C47 C48 Re2 55.4(7) . . . . ?
C46 C47 C48 C43 -3.1(13) . . . . ?
C48 C43 C44 Re2 49.5(7) . . . . ?
C48 C43 C44 C45 -6.7(12) . . . . ?
C49 C50 C51 Re2 -53.8(8) . . . . ?
C49 C50 C51 C52 -0.6(14) . . . . ?
C50 C49 C54 Re2 56.3(7) . . . . ?
C50 C49 C54 C53 2.3(13) . . . . ?
C50 C51 C52 Re2 -54.0(8) . . . . ?
C50 C51 C52 C53 3.1(14) . . . . ?
C51 C52 C53 Re2 -57.0(8) . . . . ?
C51 C52 C53 C54 -2.8(14) . . . . ?
C52 C53 C54 Re2 -53.7(8) . . . . ?
C52 C53 C54 C49 0.1(13) . . . . ?
C54 C49 C50 Re2 -56.4(7) . . . . ?
C54 C49 C50 C51 -2.1(13) . . . . ?

loop_
_platon_squeeze_void_nr
_platon_squeeze_void_average_x
_platon_squeeze_void_average_y
_platon_squeeze_void_average_z
_platon_squeeze_void_volume
_platon_squeeze_void_count_electrons
_platon_squeeze_void_content
1 -0.004 0.000 0.000 219 38 ' '
2 0.010 0.500 0.500 219 38 ' '

loop_
_exptl_oxdiff_crystal_face_indexfrac_h
_exptl_oxdiff_crystal_face_indexfrac_k
_exptl_oxdiff_crystal_face_indexfrac_l
_exptl_oxdiff_crystal_face_x
_exptl_oxdiff_crystal_face_y
_exptl_oxdiff_crystal_face_z
5.9687 1.3618 -2.6913 0.0153 0.0765 0.9970
-5.9687 -1.3618 2.6913 -0.0153 -0.0765 -0.9970
-0.0212 5.8089 14.8827 0.2305 0.9639 -0.1332
0.0212 -5.8089 -14.8827 -0.2305 -0.9639 0.1332
-0.4836 17.1766 -3.4775 0.9916 -0.1293 0.0090
0.4836 -17.1766 3.4775 -0.9916 0.1293 -0.0090
